data_7703731
loop_
_publ_author_name
'Zatsikha, Yuriy V.'
'Shamova, Liliya I.'
'Blesener, Tanner S.'
'Herbert, David E.'
'Nemykin, Victor N.'

_publ_section_title
;
 Rigid, yet flexible: formation of unprecedented silver MB-DIPY dimers
 with orthogonal chromophore geometry.
;
_journal_issue 16
_journal_name_full 'Dalton transactions (Cambridge, England : 2003)'
_journal_page_first 5034
_journal_page_last 5038
_journal_paper_doi 10.1039/d0dt00927j
_journal_volume 49
_journal_year 2020
_chemical_formula_moiety 'C56 H32 Ag2 N6 O4 S4, C H4 O'
_chemical_formula_sum 'C57 H36 Ag2 N6 O5 S4'
_chemical_formula_weight 1228.90
_space_group_crystal_system triclinic
_space_group_IT_number 2
_space_group_name_Hall '-P 1'
_space_group_name_H-M_alt 'P -1'
_atom_sites_solution_hydrogens geom
_audit_creation_method SHELXL-2017/1
_audit_update_record
;
2020-02-10 deposited with the CCDC.	2020-03-13 downloaded from the CCDC.
;
_cell_angle_alpha 69.848(3)
_cell_angle_beta 85.511(3)
_cell_angle_gamma 87.425(3)
_cell_formula_units_Z 2
_cell_length_a 11.2065(8)
_cell_length_b 14.1626(10)
_cell_length_c 16.1136(11)
_cell_measurement_reflns_used 9870
_cell_measurement_temperature 150(2)
_cell_measurement_theta_max 27.05
_cell_measurement_theta_min 2.36
_cell_volume 2393.1(3)
_computing_cell_refinement 'Bruker SAINT'
_computing_data_collection 'Bruker APEX3'
_computing_data_reduction 'Bruker SAINT'
_computing_molecular_graphics 'Bruker SHELXTL'
_computing_publication_material 'Bruker SHELXTL'
_computing_structure_refinement 'SHELXL-2017/1 (Sheldrick, 2017)'
_computing_structure_solution 'SHELXS-97 (Sheldrick 2008)'
_diffrn_ambient_temperature 150(2)
_diffrn_measured_fraction_theta_full 0.999
_diffrn_measured_fraction_theta_max 0.994
_diffrn_measurement_device_type 'Bruker D8 QUEST ECO CMOS'
_diffrn_measurement_method '\f and \w scans'
_diffrn_radiation_monochromator 'TRIUMPH curved--crystal'
_diffrn_radiation_source 'fine-focus tube'
_diffrn_radiation_type MoK\a
_diffrn_radiation_wavelength 0.71073
_diffrn_reflns_av_R_equivalents 0.1058
_diffrn_reflns_av_unetI/netI 0.0766
_diffrn_reflns_Laue_measured_fraction_full 0.999
_diffrn_reflns_Laue_measured_fraction_max 0.994
_diffrn_reflns_limit_h_max 14
_diffrn_reflns_limit_h_min -14
_diffrn_reflns_limit_k_max 18
_diffrn_reflns_limit_k_min -18
_diffrn_reflns_limit_l_max 20
_diffrn_reflns_limit_l_min -20
_diffrn_reflns_number 65682
_diffrn_reflns_point_group_measured_fraction_full 0.999
_diffrn_reflns_point_group_measured_fraction_max 0.994
_diffrn_reflns.reduction_process narrow--frame

_diffrn_reflns_theta_full 25.242
_diffrn_reflns_theta_max 27.590
_diffrn_reflns_theta_min 2.340
_exptl_absorpt_coefficient_mu 1.054
_exptl_absorpt_correction_T_max 0.7456
_exptl_absorpt_correction_T_min 0.6678
_exptl_absorpt_correction_type multi-scan
_exptl_absorpt_process_details 'SADABS V2014/5 (Bruker AXS Inc.)'
_exptl_crystal_colour purple
_exptl_crystal_density_diffrn 1.705
_exptl_crystal_description block
_exptl_crystal_F_000 1236
_exptl_crystal_size_max 0.082
_exptl_crystal_size_mid 0.055
_exptl_crystal_size_min 0.032
_refine_diff_density_max 2.176
_refine_diff_density_min -1.057
_refine_diff_density_rms 0.151
_refine_ls_extinction_method none
_refine_ls_goodness_of_fit_ref 1.028
_refine_ls_hydrogen_treatment constr
_refine_ls_matrix_type full
_refine_ls_number_parameters 671
_refine_ls_number_reflns 11041
_refine_ls_number_restraints 0
_refine_ls_restrained_S_all 1.028
_refine_ls_R_factor_all 0.1032
_refine_ls_R_factor_gt 0.0554
_refine_ls_shift/su_max 0.001
_refine_ls_shift/su_mean 0.000
_refine_ls_structure_factor_coef Fsqd
_refine_ls_weighting_details 'w=1/[\s^2^(Fo^2^)+(0.0719P)^2^+5.7112P] where P=(Fo^2^+2Fc^2^)/3'
_refine_ls_weighting_scheme calc
_refine_ls_wR_factor_gt 0.1286
_refine_ls_wR_factor_ref 0.1482
_reflns_Friedel_coverage 0.000
_reflns_number_gt 7340
_reflns_number_total 11041
_reflns_threshold_expression 'I > 2\s(I)'
_cod_data_source_file d0dt00927j2.cif
_cod_data_source_block nem022
_cod_depositor_comments 'Adding full bibliography for 7703731.cif.'
_cod_database_code 7703731
_shelx_shelxl_version_number 2017/1
_shelx_space_group_comment
; 
The symmetry employed for this shelxl refinement is uniquely defined 
by the following loop, which should always be used as a source of 
symmetry information in preference to the above space-group names. 
They are only intended as comments. 
;
_shelx_estimated_absorpt_t_min 0.919
_shelx_estimated_absorpt_t_max 0.967

loop_
_space_group_symop_operation_xyz
'x, y, z'
'-x, -y, -z'

loop_
_atom_site_label
_atom_site_type_symbol
_atom_site_fract_x
_atom_site_fract_y
_atom_site_fract_z
_atom_site_U_iso_or_equiv
_atom_site_adp_type
_atom_site_occupancy
_atom_site_site_symmetry_order
_atom_site_calc_flag
_atom_site_refinement_flags_posn
_atom_site_refinement_flags_adp
_atom_site_refinement_flags_occupancy
_atom_site_disorder_assembly
_atom_site_disorder_group
Ag1 Ag 0.30779(3) 0.23397(3) 0.37886(3) 0.02158(12) Uani 1 1 d . . . . .
Ag2 Ag 0.48017(4) 0.39395(3) 0.30802(3) 0.02339(12) Uani 1 1 d . . . . .
C1 C 0.2618(6) 0.1168(5) 0.8275(4) 0.0303(13) Uani 1 1 d . . . . .
H1 H 0.209245 0.117478 0.876546 0.036 Uiso 1 1 calc R U . A 1
C2 C 0.3771(6) 0.0835(5) 0.8350(4) 0.0386(16) Uani 1 1 d . . . . .
H2 H 0.412812 0.057940 0.890153 0.046 Uiso 1 1 calc R U . B 1
S1A S 0.22170(14) 0.15693(13) 0.72245(11) 0.0307(5) Uani 0.902(8) 1 d . . P C 1
C3A C 0.4408(6) 0.0900(4) 0.7525(3) 0.051(2) Uani 0.902(8) 1 d . . P C 1
H3AA H 0.522636 0.072248 0.744917 0.061 Uiso 0.902(8) 1 calc R U P C 1
C3B C 0.22170(14) 0.15693(13) 0.72245(11) 0.0307(5) Uani 0.098(8) 1 d . . P C 2
H3BA H 0.149993 0.185013 0.695233 0.037 Uiso 0.098(8) 1 calc R U P C 2
S1B S 0.4408(6) 0.0900(4) 0.7525(3) 0.051(2) Uani 0.098(8) 1 d . . P C 2
C4 C 0.3597(5) 0.1277(4) 0.6833(4) 0.0210(11) Uani 1 1 d . . . . .
C5 C 0.3798(5) 0.1447(4) 0.5890(3) 0.0200(11) Uani 1 1 d . . . . .
C6 C 0.4956(5) 0.1113(4) 0.5600(3) 0.0197(11) Uani 1 1 d . . . . .
H6 H 0.547945 0.079467 0.605648 0.024 Uiso 1 1 calc R U . . .
C7 C 0.5387(4) 0.1196(4) 0.4770(3) 0.0168(10) Uani 1 1 d . . . . .
C8 C 0.6594(4) 0.0805(4) 0.4591(3) 0.0183(11) Uani 1 1 d . . . . .
C9 C 0.7470(5) 0.0282(4) 0.5138(4) 0.0223(11) Uani 1 1 d . . . . .
H9 H 0.737404 0.013154 0.576115 0.027 Uiso 1 1 calc R U . . .
C10 C 0.8491(5) -0.0013(4) 0.4745(4) 0.0273(13) Uani 1 1 d . . . . .
H10 H 0.909693 -0.039133 0.510721 0.033 Uiso 1 1 calc R U . . .
C11 C 0.8649(5) 0.0231(4) 0.3829(4) 0.0272(13) Uani 1 1 d . . . . .
H11 H 0.937034 0.003487 0.357695 0.033 Uiso 1 1 calc R U . . .
C12 C 0.7772(5) 0.0755(4) 0.3283(4) 0.0231(12) Uani 1 1 d . . . . .
H12 H 0.787744 0.092274 0.265816 0.028 Uiso 1 1 calc R U . . .
C13 C 0.6735(5) 0.1028(4) 0.3679(4) 0.0207(11) Uani 1 1 d . . . . .
C14 C 0.5615(5) 0.1533(4) 0.3325(3) 0.0187(11) Uani 1 1 d . . . . .
C15 C 0.4775(4) 0.2495(4) 0.1952(3) 0.0193(11) Uani 1 1 d . . . . .
C16 C 0.4174(5) 0.2378(4) 0.1209(3) 0.0193(11) Uani 1 1 d . . . . .
C17 C 0.4015(5) 0.1546(4) 0.0970(4) 0.0266(12) Uani 1 1 d . . . . .
H17 H 0.432923 0.090315 0.129948 0.032 Uiso 1 1 calc R U . . .
C18 C 0.3382(5) 0.1687(4) 0.0236(4) 0.0282(13) Uani 1 1 d . . . . .
H18 H 0.324607 0.112613 0.006263 0.034 Uiso 1 1 calc R U . . .
C19 C 0.2941(6) 0.2623(4) -0.0252(4) 0.0297(13) Uani 1 1 d . . . . .
H19 H 0.252398 0.269794 -0.076285 0.036 Uiso 1 1 calc R U . . .
C20 C 0.3098(5) 0.3456(4) -0.0008(4) 0.0260(12) Uani 1 1 d . . . . .
H20 H 0.278976 0.410000 -0.033966 0.031 Uiso 1 1 calc R U . . .
C21 C 0.3720(4) 0.3314(4) 0.0735(3) 0.0179(10) Uani 1 1 d . . . . .
C22 C 0.4068(4) 0.4010(4) 0.1181(3) 0.0178(10) Uani 1 1 d . . . . .
C23 C 0.3800(5) 0.5010(4) 0.0878(4) 0.0224(11) Uani 1 1 d . . . . .
H23 H 0.335918 0.524373 0.036282 0.027 Uiso 1 1 calc R U . . .
C24 C 0.4102(5) 0.5759(4) 0.1241(4) 0.0252(12) Uani 1 1 d . . . . .
C25 C 0.3655(5) 0.6795(4) 0.0809(4) 0.0298(13) Uani 1 1 d . . . . .
C26 C 0.3121(5) 0.7235(4) 0.0005(4) 0.0306(14) Uani 1 1 d . . . . .
H26 H 0.295005 0.688743 -0.038054 0.037 Uiso 1 1 calc R U . . .
C27 C 0.2872(6) 0.8264(5) -0.0155(6) 0.049(2) Uani 1 1 d . . . . .
H27 H 0.251749 0.869622 -0.067058 0.059 Uiso 1 1 calc R U . . .
C28 C 0.3187(7) 0.8572(5) 0.0496(6) 0.058(2) Uani 1 1 d . . . . .
H28 H 0.307170 0.924317 0.048935 0.070 Uiso 1 1 calc R U . . .
C29 C 1.0007(5) 0.2465(5) 0.5168(5) 0.0351(15) Uani 1 1 d . . . . .
H29 H 1.083001 0.230364 0.508762 0.042 Uiso 1 1 calc R U . . .
C30 C 0.9460(6) 0.2466(6) 0.5947(5) 0.0487(19) Uani 1 1 d . . . . .
H30 H 0.986656 0.231243 0.647468 0.058 Uiso 1 1 calc R U . . .
C31 C 0.8223(5) 0.2717(5) 0.5900(4) 0.0349(15) Uani 1 1 d . . . . .
H31 H 0.770641 0.273524 0.639128 0.042 Uiso 1 1 calc R U . . .
C32 C 0.7859(5) 0.2931(4) 0.5056(4) 0.0204(11) Uani 1 1 d . . . . .
C33 C 0.6698(4) 0.3278(4) 0.4693(4) 0.0193(11) Uani 1 1 d . . . . .
C34 C 0.5748(5) 0.3476(4) 0.5294(3) 0.0191(11) Uani 1 1 d . . . . .
H34 H 0.596317 0.334990 0.588176 0.023 Uiso 1 1 calc R U . . .
C35 C 0.4623(5) 0.3808(4) 0.5136(3) 0.0189(11) Uani 1 1 d . . . . .
C36 C 0.3755(5) 0.3986(4) 0.5816(4) 0.0195(11) Uani 1 1 d . . . . .
C37 C 0.3873(5) 0.3928(4) 0.6676(4) 0.0236(12) Uani 1 1 d . . . . .
H37 H 0.460440 0.371424 0.695198 0.028 Uiso 1 1 calc R U . . .
C38 C 0.2876(5) 0.4195(4) 0.7127(4) 0.0269(12) Uani 1 1 d . . . . .
H38 H 0.292604 0.416147 0.772210 0.032 Uiso 1 1 calc R U . . .
C39 C 0.1818(5) 0.4508(4) 0.6722(4) 0.0298(13) Uani 1 1 d . . . . .
H39 H 0.115327 0.468456 0.704576 0.036 Uiso 1 1 calc R U . . .
C40 C 0.1700(5) 0.4573(4) 0.5850(4) 0.0256(12) Uani 1 1 d . . . . .
H40 H 0.096788 0.478201 0.557465 0.031 Uiso 1 1 calc R U . . .
C41 C 0.2699(5) 0.4317(4) 0.5402(4) 0.0212(11) Uani 1 1 d . . . . .
C42 C 0.2929(5) 0.4348(4) 0.4491(4) 0.0201(11) Uani 1 1 d . . . . .
C43 C 0.1835(4) 0.4509(4) 0.3210(4) 0.0203(11) Uani 1 1 d . . . . .
C44 C 0.1251(4) 0.5237(4) 0.2452(4) 0.0198(11) Uani 1 1 d . . . . .
C45 C 0.1014(5) 0.6258(4) 0.2221(4) 0.0272(13) Uani 1 1 d . . . . .
H45 H 0.124919 0.662484 0.257437 0.033 Uiso 1 1 calc R U . . .
C46 C 0.0422(5) 0.6730(4) 0.1456(4) 0.0343(15) Uani 1 1 d . . . . .
H46 H 0.024792 0.743131 0.128271 0.041 Uiso 1 1 calc R U . . .
C47 C 0.0079(5) 0.6193(4) 0.0938(4) 0.0326(14) Uani 1 1 d . . . . .
H47 H -0.032519 0.653062 0.041725 0.039 Uiso 1 1 calc R U . . .
C48 C 0.0320(5) 0.5177(4) 0.1174(4) 0.0282(13) Uani 1 1 d . . . . .
H48 H 0.008168 0.480655 0.082481 0.034 Uiso 1 1 calc R U . . .
C49 C 0.0923(5) 0.4704(4) 0.1937(3) 0.0199(11) Uani 1 1 d . . . . .
C50 C 0.1306(5) 0.3644(4) 0.2382(3) 0.0201(11) Uani 1 1 d . . . . .
C51 C 0.1078(5) 0.2894(4) 0.2065(4) 0.0218(11) Uani 1 1 d . . . . .
H51 H 0.069743 0.310518 0.152263 0.026 Uiso 1 1 calc R U . . .
C52 C 0.1328(5) 0.1848(4) 0.2427(4) 0.0254(12) Uani 1 1 d . . . . .
C53 C 0.0975(5) 0.1191(4) 0.1935(4) 0.0257(12) Uani 1 1 d . . . . .
C54A C 0.0178(4) 0.1452(4) 0.1184(3) 0.0424(16) Uani 0.825(8) 1 d . . P D 1
H54A H -0.022208 0.207425 0.090494 0.051 Uiso 0.825(8) 1 calc R U P D 1
S4A S 0.15089(18) -0.00097(14) 0.22624(15) 0.0401(7) Uani 0.825(8) 1 d . . P D 1
S4B S 0.0178(4) 0.1452(4) 0.1184(3) 0.0424(16) Uani 0.175(8) 1 d . . P D 2
C54B C 0.15089(18) -0.00097(14) 0.22624(15) 0.0401(7) Uani 0.175(8) 1 d . . P D 2
H54B H 0.201661 -0.039017 0.270966 0.048 Uiso 0.175(8) 1 calc R U P D 2
C55 C 0.0158(7) 0.0527(6) 0.0979(5) 0.0477(18) Uani 1 1 d . . . . .
H55 H -0.027573 0.047862 0.051190 0.057 Uiso 1 1 calc R U . D 1
C56 C 0.0802(6) -0.0264(6) 0.1500(6) 0.050(2) Uani 1 1 d . . . . .
H56 H 0.084298 -0.090554 0.143343 0.060 Uiso 1 1 calc R U . D 1
C57 C 0.2162(6) 0.6497(6) 0.8047(5) 0.0464(18) Uani 1 1 d . . . . .
H57A H 0.173685 0.695690 0.830918 0.070 Uiso 1 1 calc R U . . .
H57B H 0.158300 0.616436 0.781951 0.070 Uiso 1 1 calc R U . . .
H57C H 0.272063 0.687734 0.755963 0.070 Uiso 1 1 calc R U . . .
N1 N 0.4846(4) 0.1614(3) 0.3979(3) 0.0185(9) Uani 1 1 d . . . . .
N2 N 0.5380(4) 0.1753(3) 0.2482(3) 0.0236(10) Uani 1 1 d . . . . .
N3 N 0.4692(4) 0.3464(3) 0.1920(3) 0.0200(9) Uani 1 1 d . . . . .
N4 N 0.4057(4) 0.4060(3) 0.4334(3) 0.0187(9) Uani 1 1 d . . . . .
N5 N 0.2156(4) 0.4774(3) 0.3852(3) 0.0247(10) Uani 1 1 d . . . . .
N6 N 0.1858(4) 0.3577(3) 0.3138(3) 0.0179(9) Uani 1 1 d . . . . .
O5 O 0.2779(4) 0.5793(4) 0.8673(3) 0.0504(13) Uani 1 1 d . . . . .
H5 H 0.349808 0.577773 0.848570 0.076 Uiso 1 1 calc R U . . .
O1 O 0.2991(3) 0.1850(3) 0.5402(2) 0.0248(8) Uani 1 1 d . . . . .
O2 O 0.4717(5) 0.5592(3) 0.1880(3) 0.0422(12) Uani 1 1 d . . . . .
O3 O 0.6570(3) 0.3390(3) 0.3917(2) 0.0258(9) Uani 1 1 d . . . . .
O4 O 0.1825(4) 0.1424(3) 0.3131(3) 0.0377(11) Uani 1 1 d . . . . .
S2 S 0.38089(19) 0.76482(13) 0.13299(14) 0.0504(5) Uani 1 1 d . . . . .
S3 S 0.90326(13) 0.27922(12) 0.43505(11) 0.0332(4) Uani 1 1 d . . . . .

loop_
_atom_site_aniso_label
_atom_site_aniso_U_11
_atom_site_aniso_U_22
_atom_site_aniso_U_33
_atom_site_aniso_U_23
_atom_site_aniso_U_13
_atom_site_aniso_U_12
Ag1 0.0173(2) 0.0242(2) 0.0224(2) -0.00673(17) -0.00605(16) 0.00635(16)
Ag2 0.0249(2) 0.0304(2) 0.0175(2) -0.01157(18) -0.00188(17) 0.00039(17)
C1 0.035(3) 0.037(3) 0.023(3) -0.015(3) 0.000(3) -0.002(3)
C2 0.042(4) 0.056(4) 0.016(3) -0.010(3) -0.004(3) 0.007(3)
S1A 0.0233(9) 0.0468(11) 0.0244(9) -0.0159(8) -0.0007(6) 0.0038(7)
C3A 0.069(4) 0.058(4) 0.022(3) -0.013(3) -0.003(3) 0.024(3)
C3B 0.0233(9) 0.0468(11) 0.0244(9) -0.0159(8) -0.0007(6) 0.0038(7)
S1B 0.069(4) 0.058(4) 0.022(3) -0.013(3) -0.003(3) 0.024(3)
C4 0.022(3) 0.018(3) 0.024(3) -0.007(2) -0.003(2) 0.001(2)
C5 0.019(3) 0.020(3) 0.021(3) -0.007(2) 0.000(2) -0.001(2)
C6 0.019(3) 0.019(3) 0.018(3) -0.002(2) -0.005(2) 0.002(2)
C7 0.013(2) 0.014(2) 0.025(3) -0.009(2) -0.003(2) 0.0001(19)
C8 0.015(3) 0.015(2) 0.023(3) -0.004(2) 0.000(2) 0.000(2)
C9 0.021(3) 0.020(3) 0.026(3) -0.006(2) -0.004(2) 0.000(2)
C10 0.016(3) 0.024(3) 0.038(3) -0.006(3) -0.006(2) 0.004(2)
C11 0.019(3) 0.023(3) 0.040(3) -0.011(3) -0.002(3) 0.006(2)
C12 0.026(3) 0.021(3) 0.021(3) -0.005(2) 0.003(2) 0.000(2)
C13 0.020(3) 0.017(3) 0.024(3) -0.005(2) 0.000(2) 0.001(2)
C14 0.022(3) 0.014(2) 0.022(3) -0.008(2) 0.001(2) 0.000(2)
C15 0.014(2) 0.024(3) 0.021(3) -0.010(2) 0.004(2) 0.001(2)
C16 0.019(3) 0.023(3) 0.015(2) -0.007(2) -0.002(2) 0.004(2)
C17 0.036(3) 0.022(3) 0.019(3) -0.004(2) 0.002(2) 0.000(2)
C18 0.039(3) 0.023(3) 0.028(3) -0.015(2) -0.004(3) -0.002(2)
C19 0.040(4) 0.031(3) 0.023(3) -0.013(3) -0.011(3) 0.002(3)
C20 0.027(3) 0.025(3) 0.027(3) -0.010(2) -0.004(2) 0.004(2)
C21 0.016(2) 0.024(3) 0.013(2) -0.005(2) 0.000(2) 0.000(2)
C22 0.016(2) 0.021(3) 0.016(2) -0.006(2) 0.003(2) -0.001(2)
C23 0.023(3) 0.020(3) 0.023(3) -0.007(2) -0.001(2) -0.001(2)
C24 0.029(3) 0.029(3) 0.019(3) -0.010(2) 0.001(2) -0.006(2)
C25 0.027(3) 0.025(3) 0.039(3) -0.015(3) 0.013(3) -0.003(2)
C26 0.024(3) 0.021(3) 0.038(3) -0.002(3) 0.013(3) -0.001(2)
C27 0.033(4) 0.026(3) 0.074(6) 0.000(4) 0.003(4) 0.004(3)
C28 0.047(4) 0.019(3) 0.105(7) -0.025(4) 0.031(5) -0.008(3)
C29 0.019(3) 0.033(3) 0.053(4) -0.014(3) -0.008(3) 0.009(2)
C30 0.023(3) 0.081(6) 0.044(4) -0.023(4) -0.013(3) 0.016(3)
C31 0.021(3) 0.059(4) 0.029(3) -0.021(3) -0.008(3) 0.015(3)
C32 0.019(3) 0.020(3) 0.024(3) -0.010(2) 0.000(2) 0.000(2)
C33 0.015(2) 0.016(3) 0.028(3) -0.008(2) 0.000(2) -0.001(2)
C34 0.020(3) 0.018(3) 0.020(3) -0.007(2) -0.004(2) 0.001(2)
C35 0.022(3) 0.017(3) 0.022(3) -0.011(2) 0.000(2) -0.003(2)
C36 0.016(3) 0.019(3) 0.027(3) -0.012(2) 0.001(2) -0.004(2)
C37 0.024(3) 0.025(3) 0.024(3) -0.011(2) 0.000(2) -0.005(2)
C38 0.030(3) 0.028(3) 0.023(3) -0.011(2) 0.008(2) -0.010(2)
C39 0.025(3) 0.031(3) 0.038(3) -0.019(3) 0.009(3) -0.005(2)
C40 0.017(3) 0.024(3) 0.036(3) -0.011(3) 0.004(2) -0.005(2)
C41 0.020(3) 0.021(3) 0.023(3) -0.008(2) 0.000(2) -0.002(2)
C42 0.019(3) 0.016(3) 0.029(3) -0.011(2) -0.003(2) 0.001(2)
C43 0.013(2) 0.027(3) 0.022(3) -0.009(2) -0.003(2) 0.002(2)
C44 0.013(2) 0.023(3) 0.023(3) -0.008(2) -0.002(2) 0.002(2)
C45 0.021(3) 0.023(3) 0.038(3) -0.011(3) 0.003(3) -0.002(2)
C46 0.029(3) 0.021(3) 0.049(4) -0.006(3) -0.005(3) 0.004(2)
C47 0.032(3) 0.026(3) 0.031(3) 0.002(3) -0.007(3) 0.007(3)
C48 0.031(3) 0.032(3) 0.022(3) -0.008(2) -0.006(2) 0.002(3)
C49 0.016(3) 0.020(3) 0.021(3) -0.003(2) -0.002(2) 0.001(2)
C50 0.017(3) 0.027(3) 0.014(2) -0.005(2) 0.003(2) 0.001(2)
C51 0.021(3) 0.027(3) 0.018(3) -0.008(2) -0.005(2) 0.004(2)
C52 0.022(3) 0.028(3) 0.027(3) -0.010(2) -0.001(2) 0.000(2)
C53 0.023(3) 0.025(3) 0.030(3) -0.012(2) 0.006(2) -0.002(2)
C54A 0.048(3) 0.047(3) 0.040(3) -0.025(2) 0.008(2) -0.015(2)
S4A 0.0381(12) 0.0268(10) 0.0571(14) -0.0172(9) 0.0002(9) 0.0010(8)
S4B 0.048(3) 0.047(3) 0.040(3) -0.025(2) 0.008(2) -0.015(2)
C54B 0.0381(12) 0.0268(10) 0.0571(14) -0.0172(9) 0.0002(9) 0.0010(8)
C55 0.042(4) 0.061(5) 0.056(5) -0.040(4) 0.004(4) -0.008(4)
C56 0.037(4) 0.048(4) 0.080(6) -0.043(4) 0.017(4) -0.010(3)
C57 0.035(4) 0.053(4) 0.045(4) -0.008(3) -0.003(3) -0.005(3)
N1 0.017(2) 0.019(2) 0.018(2) -0.0036(18) -0.0052(18) 0.0048(17)
N2 0.026(2) 0.026(2) 0.017(2) -0.0064(19) -0.0035(19) 0.009(2)
N3 0.019(2) 0.024(2) 0.018(2) -0.0077(18) -0.0023(18) 0.0042(18)
N4 0.017(2) 0.022(2) 0.018(2) -0.0083(18) -0.0028(18) -0.0002(18)
N5 0.024(2) 0.026(2) 0.029(3) -0.015(2) -0.008(2) 0.006(2)
N6 0.015(2) 0.022(2) 0.018(2) -0.0084(18) -0.0035(17) 0.0036(17)
O5 0.040(3) 0.053(3) 0.046(3) -0.004(2) 0.006(2) 0.001(2)
O1 0.0175(19) 0.036(2) 0.0191(19) -0.0071(17) -0.0024(16) 0.0044(16)
O2 0.070(3) 0.030(2) 0.029(2) -0.0066(19) -0.020(2) -0.014(2)
O3 0.0187(19) 0.040(2) 0.022(2) -0.0148(18) -0.0035(16) 0.0040(17)
O4 0.050(3) 0.023(2) 0.039(3) -0.0068(19) -0.021(2) 0.0020(19)
S2 0.0640(13) 0.0334(9) 0.0601(12) -0.0270(9) 0.0182(10) -0.0158(9)
S3 0.0198(7) 0.0424(9) 0.0376(9) -0.0154(7) 0.0008(6) 0.0060(6)

loop_
_atom_type_symbol
_atom_type_description
_atom_type_scat_dispersion_real
_atom_type_scat_dispersion_imag
_atom_type_scat_source
C C 0.0033 0.0016 'International Tables Vol C Tables 4.2.6.8 and 6.1.1.4'
H H 0.0000 0.0000 'International Tables Vol C Tables 4.2.6.8 and 6.1.1.4'
Ag Ag -0.8971 1.1015 'International Tables Vol C Tables 4.2.6.8 and 6.1.1.4'
N N 0.0061 0.0033 'International Tables Vol C Tables 4.2.6.8 and 6.1.1.4'
O O 0.0106 0.0060 'International Tables Vol C Tables 4.2.6.8 and 6.1.1.4'
S S 0.1246 0.1234 'International Tables Vol C Tables 4.2.6.8 and 6.1.1.4'

loop_
_geom_angle_atom_site_label_1
_geom_angle_atom_site_label_2
_geom_angle_atom_site_label_3
_geom_angle
_geom_angle_site_symmetry_1
_geom_angle_site_symmetry_3
_geom_angle_publ_flag
N1 Ag1 N6 152.90(16) . . ?
N1 Ag1 O1 82.82(14) . . ?
N6 Ag1 O1 114.58(14) . . ?
N1 Ag1 O4 109.29(15) . . ?
N6 Ag1 O4 81.64(15) . . ?
O1 Ag1 O4 118.18(14) . . ?
N1 Ag1 Ag2 73.78(11) . . ?
N6 Ag1 Ag2 81.00(11) . . ?
O1 Ag1 Ag2 107.14(9) . . ?
O4 Ag1 Ag2 134.66(11) . . ?
N4 Ag2 N3 151.58(16) . . ?
N4 Ag2 O3 81.95(14) . . ?
N3 Ag2 O3 116.69(14) . . ?
N4 Ag2 O2 110.50(16) . . ?
N3 Ag2 O2 79.30(15) . . ?
O3 Ag2 O2 121.15(14) . . ?
N4 Ag2 Ag1 74.32(11) . . ?
N3 Ag2 Ag1 79.51(12) . . ?
O3 Ag2 Ag1 106.85(10) . . ?
O2 Ag2 Ag1 132.00(11) . . ?
C2 C1 C3B 112.9(5) . . ?
C2 C1 S1A 112.9(5) . . ?
C2 C1 H1 123.6 . . ?
S1A C1 H1 123.6 . . ?
C1 C2 S1B 114.3(6) . . ?
C1 C2 C3A 114.3(6) . . ?
C1 C2 H2 122.8 . . ?
C3A C2 H2 122.8 . . ?
C1 S1A C4 92.4(3) . . ?
C4 C3A C2 108.4(5) . . ?
C4 C3A H3AA 125.8 . . ?
C2 C3A H3AA 125.8 . . ?
C1 C3B C4 92.4(3) . . ?
C1 C3B H3BA 133.8 . . ?
C4 C3B H3BA 133.8 . . ?
C4 S1B C2 108.4(5) . . ?
S1B C4 C5 129.6(5) . . ?
C3A C4 C5 129.6(5) . . ?
S1B C4 C3B 111.9(4) . . ?
C5 C4 C3B 118.5(4) . . ?
C3A C4 S1A 111.9(4) . . ?
C5 C4 S1A 118.5(4) . . ?
O1 C5 C4 118.5(5) . . ?
O1 C5 C6 125.1(5) . . ?
C4 C5 C6 116.4(5) . . ?
C7 C6 C5 128.8(5) . . ?
C7 C6 H6 115.6 . . ?
C5 C6 H6 115.6 . . ?
C6 C7 N1 129.2(5) . . ?
C6 C7 C8 121.9(5) . . ?
N1 C7 C8 109.0(4) . . ?
C9 C8 C13 121.3(5) . . ?
C9 C8 C7 132.7(5) . . ?
C13 C8 C7 106.0(4) . . ?
C8 C9 C10 117.5(5) . . ?
C8 C9 H9 121.2 . . ?
C10 C9 H9 121.2 . . ?
C9 C10 C11 121.4(5) . . ?
C9 C10 H10 119.3 . . ?
C11 C10 H10 119.3 . . ?
C12 C11 C10 121.0(5) . . ?
C12 C11 H11 119.5 . . ?
C10 C11 H11 119.5 . . ?
C11 C12 C13 117.6(5) . . ?
C11 C12 H12 121.2 . . ?
C13 C12 H12 121.2 . . ?
C12 C13 C8 121.2(5) . . ?
C12 C13 C14 132.7(5) . . ?
C8 C13 C14 106.1(4) . . ?
N2 C14 N1 126.1(5) . . ?
N2 C14 C13 122.6(5) . . ?
N1 C14 C13 110.8(4) . . ?
N2 C15 N3 128.1(5) . . ?
N2 C15 C16 121.3(5) . . ?
N3 C15 C16 110.3(4) . . ?
C21 C16 C17 121.7(5) . . ?
C21 C16 C15 106.6(4) . . ?
C17 C16 C15 131.6(5) . . ?
C18 C17 C16 117.3(5) . . ?
C18 C17 H17 121.3 . . ?
C16 C17 H17 121.3 . . ?
C17 C18 C19 121.5(5) . . ?
C17 C18 H18 119.2 . . ?
C19 C18 H18 119.2 . . ?
C18 C19 C20 121.0(5) . . ?
C18 C19 H19 119.5 . . ?
C20 C19 H19 119.5 . . ?
C21 C20 C19 117.6(5) . . ?
C21 C20 H20 121.2 . . ?
C19 C20 H20 121.2 . . ?
C16 C21 C20 120.8(5) . . ?
C16 C21 C22 106.4(4) . . ?
C20 C21 C22 132.8(5) . . ?
C23 C22 N3 128.4(5) . . ?
C23 C22 C21 122.7(5) . . ?
N3 C22 C21 108.9(4) . . ?
C22 C23 C24 127.9(5) . . ?
C22 C23 H23 116.0 . . ?
C24 C23 H23 116.0 . . ?
O2 C24 C23 124.3(5) . . ?
O2 C24 C25 118.2(5) . . ?
C23 C24 C25 117.5(5) . . ?
C26 C25 C24 130.6(5) . . ?
C26 C25 S2 111.6(4) . . ?
C24 C25 S2 117.8(5) . . ?
C25 C26 C27 110.7(6) . . ?
C25 C26 H26 124.7 . . ?
C27 C26 H26 124.7 . . ?
C28 C27 C26 113.1(7) . . ?
C28 C27 H27 123.4 . . ?
C26 C27 H27 123.4 . . ?
C27 C28 S2 113.4(5) . . ?
C27 C28 H28 123.3 . . ?
S2 C28 H28 123.3 . . ?
C30 C29 S3 111.4(5) . . ?
C30 C29 H29 124.3 . . ?
S3 C29 H29 124.3 . . ?
C29 C30 C31 113.6(6) . . ?
C29 C30 H30 123.2 . . ?
C31 C30 H30 123.2 . . ?
C32 C31 C30 111.8(6) . . ?
C32 C31 H31 124.1 . . ?
C30 C31 H31 124.1 . . ?
C31 C32 C33 130.7(5) . . ?
C31 C32 S3 110.8(4) . . ?
C33 C32 S3 118.5(4) . . ?
O3 C33 C32 119.2(5) . . ?
O3 C33 C34 123.8(5) . . ?
C32 C33 C34 117.0(5) . . ?
C35 C34 C33 129.5(5) . . ?
C35 C34 H34 115.3 . . ?
C33 C34 H34 115.3 . . ?
C34 C35 N4 128.0(5) . . ?
C34 C35 C36 123.5(5) . . ?
N4 C35 C36 108.5(4) . . ?
C37 C36 C41 121.8(5) . . ?
C37 C36 C35 132.0(5) . . ?
C41 C36 C35 106.2(5) . . ?
C36 C37 C38 117.3(5) . . ?
C36 C37 H37 121.4 . . ?
C38 C37 H37 121.4 . . ?
C39 C38 C37 121.1(5) . . ?
C39 C38 H38 119.5 . . ?
C37 C38 H38 119.5 . . ?
C38 C39 C40 121.7(5) . . ?
C38 C39 H39 119.2 . . ?
C40 C39 H39 119.2 . . ?
C41 C40 C39 117.0(5) . . ?
C41 C40 H40 121.5 . . ?
C39 C40 H40 121.5 . . ?
C36 C41 C40 121.2(5) . . ?
C36 C41 C42 106.5(5) . . ?
C40 C41 C42 132.3(5) . . ?
N4 C42 N5 124.2(5) . . ?
N4 C42 C41 111.9(5) . . ?
N5 C42 C41 123.0(5) . . ?
N5 C43 N6 129.1(5) . . ?
N5 C43 C44 120.9(5) . . ?
N6 C43 C44 109.7(4) . . ?
C49 C44 C45 121.3(5) . . ?
C49 C44 C43 106.6(4) . . ?
C45 C44 C43 132.2(5) . . ?
C44 C45 C46 117.8(5) . . ?
C44 C45 H45 121.1 . . ?
C46 C45 H45 121.1 . . ?
C45 C46 C47 121.1(5) . . ?
C45 C46 H46 119.5 . . ?
C47 C46 H46 119.5 . . ?
C48 C47 C46 120.6(6) . . ?
C48 C47 H47 119.7 . . ?
C46 C47 H47 119.7 . . ?
C47 C48 C49 118.3(5) . . ?
C47 C48 H48 120.8 . . ?
C49 C48 H48 120.8 . . ?
C44 C49 C48 120.9(5) . . ?
C44 C49 C50 106.7(4) . . ?
C48 C49 C50 132.5(5) . . ?
C51 C50 N6 128.8(5) . . ?
C51 C50 C49 122.4(5) . . ?
N6 C50 C49 108.8(4) . . ?
C50 C51 C52 129.5(5) . . ?
C50 C51 H51 115.3 . . ?
C52 C51 H51 115.3 . . ?
O4 C52 C51 125.0(5) . . ?
O4 C52 C53 116.8(5) . . ?
C51 C52 C53 118.2(5) . . ?
S4B C53 C52 128.1(5) . . ?
C54A C53 C52 128.1(5) . . ?
S4B C53 C54B 114.3(4) . . ?
C52 C53 C54B 117.6(4) . . ?
C54A C53 S4A 114.3(4) . . ?
C52 C53 S4A 117.6(4) . . ?
C55 C54A C53 103.7(5) . . ?
C55 C54A H54A 128.1 . . ?
C53 C54A H54A 128.1 . . ?
C56 S4A C53 92.2(4) . . ?
C55 S4B C53 103.7(5) . . ?
C56 C54B C53 92.2(4) . . ?
C56 C54B H54B 133.9 . . ?
C53 C54B H54B 133.9 . . ?
C56 C55 C54A 115.6(6) . . ?
C56 C55 S4B 115.6(6) . . ?
C56 C55 H55 122.2 . . ?
C54A C55 H55 122.2 . . ?
C55 C56 S4A 114.2(5) . . ?
C55 C56 C54B 114.2(5) . . ?
C55 C56 H56 122.9 . . ?
S4A C56 H56 122.9 . . ?
O5 C57 H57A 109.5 . . ?
O5 C57 H57B 109.5 . . ?
H57A C57 H57B 109.5 . . ?
O5 C57 H57C 109.5 . . ?
H57A C57 H57C 109.5 . . ?
H57B C57 H57C 109.5 . . ?
C14 N1 C7 108.1(4) . . ?
C14 N1 Ag1 124.8(3) . . ?
C7 N1 Ag1 127.0(3) . . ?
C15 N2 C14 131.6(5) . . ?
C15 N3 C22 107.8(4) . . ?
C15 N3 Ag2 124.1(3) . . ?
C22 N3 Ag2 123.4(3) . . ?
C42 N4 C35 107.0(4) . . ?
C42 N4 Ag2 125.3(3) . . ?
C35 N4 Ag2 127.7(3) . . ?
C43 N5 C42 131.8(5) . . ?
C43 N6 C50 108.2(4) . . ?
C43 N6 Ag1 125.4(3) . . ?
C50 N6 Ag1 123.0(3) . . ?
C57 O5 H5 109.5 . . ?
C5 O1 Ag1 126.9(3) . . ?
C24 O2 Ag2 123.0(4) . . ?
C33 O3 Ag2 129.0(3) . . ?
C52 O4 Ag1 122.5(4) . . ?
C28 S2 C25 91.2(4) . . ?
C29 S3 C32 92.4(3) . . ?

loop_
_geom_bond_atom_site_label_1
_geom_bond_atom_site_label_2
_geom_bond_distance
_geom_bond_site_symmetry_2
_geom_bond_publ_flag
Ag1 N1 2.184(4) . ?
Ag1 N6 2.187(4) . ?
Ag1 O1 2.443(4) . ?
Ag1 O4 2.473(4) . ?
Ag1 Ag2 2.9043(6) . ?
Ag2 N4 2.184(4) . ?
Ag2 N3 2.208(4) . ?
Ag2 O3 2.430(4) . ?
Ag2 O2 2.473(4) . ?
C1 C2 1.356(9) . ?
C1 C3B 1.681(6) . ?
C1 S1A 1.681(6) . ?
C1 H1 0.9500 . ?
C2 S1B 1.434(8) . ?
C2 C3A 1.434(8) . ?
C2 H2 0.9500 . ?
S1A C4 1.712(6) . ?
C3A C4 1.434(8) . ?
C3A H3AA 0.9500 . ?
C3B C4 1.712(6) . ?
C3B H3BA 0.9500 . ?
S1B C4 1.434(8) . ?
C4 C5 1.455(7) . ?
C5 O1 1.232(6) . ?
C5 C6 1.459(7) . ?
C6 C7 1.354(7) . ?
C6 H6 0.9500 . ?
C7 N1 1.383(6) . ?
C7 C8 1.484(7) . ?
C8 C9 1.381(7) . ?
C8 C13 1.390(7) . ?
C9 C10 1.382(8) . ?
C9 H9 0.9500 . ?
C10 C11 1.393(8) . ?
C10 H10 0.9500 . ?
C11 C12 1.383(8) . ?
C11 H11 0.9500 . ?
C12 C13 1.386(7) . ?
C12 H12 0.9500 . ?
C13 C14 1.470(7) . ?
C14 N2 1.329(7) . ?
C14 N1 1.342(7) . ?
C15 N2 1.305(7) . ?
C15 N3 1.354(7) . ?
C15 C16 1.479(7) . ?
C16 C21 1.380(7) . ?
C16 C17 1.381(7) . ?
C17 C18 1.378(8) . ?
C17 H17 0.9500 . ?
C18 C19 1.380(8) . ?
C18 H18 0.9500 . ?
C19 C20 1.388(8) . ?
C19 H19 0.9500 . ?
C20 C21 1.383(7) . ?
C20 H20 0.9500 . ?
C21 C22 1.486(7) . ?
C22 C23 1.357(7) . ?
C22 N3 1.397(6) . ?
C23 C24 1.440(7) . ?
C23 H23 0.9500 . ?
C24 O2 1.233(7) . ?
C24 C25 1.474(8) . ?
C25 C26 1.399(9) . ?
C25 S2 1.713(6) . ?
C26 C27 1.409(9) . ?
C26 H26 0.9500 . ?
C27 C28 1.343(12) . ?
C27 H27 0.9500 . ?
C28 S2 1.689(9) . ?
C28 H28 0.9500 . ?
C29 C30 1.353(10) . ?
C29 S3 1.704(6) . ?
C29 H29 0.9500 . ?
C30 C31 1.417(8) . ?
C30 H30 0.9500 . ?
C31 C32 1.379(8) . ?
C31 H31 0.9500 . ?
C32 C33 1.463(7) . ?
C32 S3 1.719(5) . ?
C33 O3 1.224(6) . ?
C33 C34 1.466(7) . ?
C34 C35 1.338(7) . ?
C34 H34 0.9500 . ?
C35 N4 1.411(7) . ?
C35 C36 1.487(7) . ?
C36 C37 1.377(7) . ?
C36 C41 1.386(7) . ?
C37 C38 1.394(8) . ?
C37 H37 0.9500 . ?
C38 C39 1.379(8) . ?
C38 H38 0.9500 . ?
C39 C40 1.392(8) . ?
C39 H39 0.9500 . ?
C40 C41 1.386(8) . ?
C40 H40 0.9500 . ?
C41 C42 1.456(7) . ?
C42 N4 1.342(7) . ?
C42 N5 1.356(7) . ?
C43 N5 1.296(7) . ?
C43 N6 1.363(7) . ?
C43 C44 1.476(7) . ?
C44 C49 1.378(7) . ?
C44 C45 1.382(7) . ?
C45 C46 1.389(9) . ?
C45 H45 0.9500 . ?
C46 C47 1.391(9) . ?
C46 H46 0.9500 . ?
C47 C48 1.376(8) . ?
C47 H47 0.9500 . ?
C48 C49 1.393(7) . ?
C48 H48 0.9500 . ?
C49 C50 1.483(7) . ?
C50 C51 1.370(7) . ?
C50 N6 1.381(6) . ?
C51 C52 1.415(8) . ?
C51 H51 0.9500 . ?
C52 O4 1.248(7) . ?
C52 C53 1.498(8) . ?
C53 S4B 1.494(7) . ?
C53 C54A 1.494(7) . ?
C53 C54B 1.694(6) . ?
C53 S4A 1.694(6) . ?
C54A C55 1.459(8) . ?
C54A H54A 0.9500 . ?
S4A C56 1.657(8) . ?
S4B C55 1.459(8) . ?
C54B C56 1.657(8) . ?
C54B H54B 0.9500 . ?
C55 C56 1.362(11) . ?
C55 H55 0.9500 . ?
C56 H56 0.9500 . ?
C57 O5 1.359(8) . ?
C57 H57A 0.9800 . ?
C57 H57B 0.9800 . ?
C57 H57C 0.9800 . ?
O5 H5 0.8400 . ?

loop_
_geom_hbond_atom_site_label_D
_geom_hbond_atom_site_label_H
_geom_hbond_atom_site_label_A
_geom_hbond_distance_DH
_geom_hbond_distance_HA
_geom_hbond_distance_DA
_geom_hbond_angle_DHA
_geom_hbond_site_symmetry_A
_geom_hbond_publ_flag
C26 H26 O5 0.95 2.54 3.484(9) 171.1 1_554 yes
C29 H29 O1 0.95 2.52 3.434(7) 160.9 1_655 yes
C30 H30 S1A^a 0.95 2.98 3.773(7) 141.9 1_655 yes
C57 H57C O3 0.98 2.59 3.320(8) 130.9 2_666 yes
O5 H5 N3 0.84 2.28 3.034(7) 149.4 2_666 yes
